data_2007244
loop_
_publ_author_name
'Rimbaud, Christian'
'Le Magueres, Pierre'
'Ouahab, Lahcene'
'Lorcy, Dominique'
'Robert, Albert'

_publ_section_title
;1,2-Bis(5-methyl-4-methylthio-1,3-dithiolium-2-ylidene)-1,2-diphenylethane
 Bis(triiodide) and
 1,2-Bis(4-methoxyphenyl)-1,2-bis(5-methyl-4-methylthio-1,3-dithiolium-2-ylidene)ethane
 Diperchlorate
;
_journal_issue 5
_journal_name_full 'Acta Crystallographica Section C'
_journal_page_first 679
_journal_page_last 681
_journal_paper_doi 10.1107/S010827019701768X
_journal_volume 54
_journal_year 1998
_chemical_formula_moiety 'C26 H26 O2 S6 2+, 2Cl O4 1-'
_chemical_formula_sum 'C26 H26 Cl2 O10 S6'
_chemical_formula_weight 761.73
_chemical_name_systematic
;Bis(4-methoxylphenyl)-1,2-bis(5-methyl-4-methylthio-1,3-dithiolium-2-ylidene)
ethane
 Perchlorate
;
_space_group_IT_number 14
_symmetry_cell_setting monoclinic
_symmetry_space_group_name_Hall '-P 2yn'
_symmetry_space_group_name_H-M 'P 1 21/n 1'
_cell_angle_alpha 90.00
_cell_angle_beta 104.32(2)
_cell_angle_gamma 90.00
_cell_formula_units_Z 2
_cell_length_a 11.087(5)
_cell_length_b 10.4329(10)
_cell_length_c 14.325(9)
_cell_measurement_reflns_used 25
_cell_measurement_temperature 293(2)
_cell_measurement_theta_max 22
_cell_measurement_theta_min 14
_cell_volume 1605.5(13)
_computing_cell_refinement 'CAD4 Software'
_computing_data_collection 'CAD4 Software (Enraf-Nonius, 1989)'
_computing_data_reduction 'MolEN (Fair, 1990)'
_computing_molecular_graphics 'ORTEP (Johnson, 1965)'
_computing_publication_material SHELXL-93
_computing_structure_refinement 'SHELXL-93 (Sheldrick, 1993)'
_computing_structure_solution 'SHELXS-86 (Sheldrick, 1985)'
_diffrn_ambient_temperature 293(2)
_diffrn_measurement_device 'Enraf-Nonius CAD4'
_diffrn_measurement_method \q/2\q
_diffrn_radiation_monochromator graphite
_diffrn_radiation_source 'fine-focus sealed tube'
_diffrn_radiation_type MoK\a
_diffrn_radiation_wavelength 0.71073
_diffrn_reflns_av_R_equivalents 0.0145
_diffrn_reflns_av_sigmaI/netI 0.0353
_diffrn_reflns_limit_h_max 14
_diffrn_reflns_limit_h_min 0
_diffrn_reflns_limit_k_max 13
_diffrn_reflns_limit_k_min 0
_diffrn_reflns_limit_l_max 18
_diffrn_reflns_limit_l_min -18
_diffrn_reflns_number 4029
_diffrn_reflns_theta_max 27.91
_diffrn_reflns_theta_min 2.09
_diffrn_standards_decay_% 2
_diffrn_standards_interval_time 60
_diffrn_standards_number 3
_exptl_absorpt_coefficient_mu 0.646
_exptl_absorpt_correction_T_max 0.937
_exptl_absorpt_correction_T_min 0.822
_exptl_absorpt_correction_type 'Empirical via \y scan (North et al., 1968)'
_exptl_crystal_colour Black
_exptl_crystal_density_diffrn 1.576
_exptl_crystal_density_meas ?
_exptl_crystal_description Parallelepiped
_exptl_crystal_F_000 784
_exptl_crystal_size_max 0.6
_exptl_crystal_size_mid 0.4
_exptl_crystal_size_min 0.1
_refine_diff_density_max 0.486
_refine_diff_density_min -0.288
_refine_ls_extinction_coef 0.0022(8)
_refine_ls_extinction_method 'SHELXL93 (Sheldrick, 1993)'
_refine_ls_goodness_of_fit_all 1.019
_refine_ls_goodness_of_fit_obs 1.053
_refine_ls_hydrogen_treatment 'H atoms riding'
_refine_ls_matrix_type full
_refine_ls_number_parameters 203
_refine_ls_number_reflns 3840
_refine_ls_number_restraints 0
_refine_ls_restrained_S_all 1.019
_refine_ls_restrained_S_obs 1.053
_refine_ls_R_factor_all 0.0697
_refine_ls_R_factor_obs .0384
_refine_ls_shift/esd_max 0.032
_refine_ls_shift/esd_mean 0.001
_refine_ls_structure_factor_coef Fsqd
_refine_ls_weighting_details 'w = 1/[\s^2^(Fo^2^)+(0.1000P)^2^] where P=(Fo^2^+2Fc^2^)/3'
_refine_ls_weighting_scheme calc
_refine_ls_wR_factor_all 0.1096
_refine_ls_wR_factor_obs .0948
_reflns_number_observed 2751
_reflns_number_total 3840
_reflns_observed_criterion >2sigma(I)
_cod_data_source_file ln1043.cif
_cod_data_source_block 1b
_cod_depositor_comments
;
The following automatic conversions were performed:
'_symmetry_cell_setting' value 'Monoclinic' changed to 'monoclinic'
according to '/home/saulius/struct/CIF-dictionaries/cif_core.dic'
dictionary named 'cif_core.dic' version 2.4.1 from 2010-06-29.

Automatic conversion script
Id: cif_fix_enum 1527 2010-12-29 10:47:43Z saulius 

The following automatic conversions were performed:

'_symmetry_cell_setting' value 'Monoclinic' changed to 'monoclinic'
according to /home/saulius/struct/CIF-dictionaries/cif_core.dic
dictionary named 'cif_core.dic' version 2.4.1 from 2010-06-29.

Automatic conversion script
Id: cif_fix_values 1715 2011-07-08 13:25:40Z adriana 

The following automatic conversions were performed:

'_exptl_crystal_density_meas' value 'Not measured' was changed to '?'
- the value is perceived as not measured.

Automatic conversion script
Id: cif_fix_values 3008 2015-01-20 13:52:24Z robertas 

The following automatic conversions were performed:

'_refine_ls_weighting_scheme' value 'calc w =
1/[\s^2^(Fo^2^)+(0.1000P)^2^] where P=(Fo^2^+2Fc^2^)/3' was changed
to 'calc'. New tag '_refine_ls_weighting_details' was created. The
value of the new tag was set to 'w = 1/[\s^2^(Fo^2^)+(0.1000P)^2^]
where P=(Fo^2^+2Fc^2^)/3'.

Automatic conversion script
Id: cif_fix_values 3143 2015-03-26 13:38:13Z robertas 
;
_cod_original_cell_volume 1605.4(13)
_cod_original_sg_symbol_H-M 'P 21/n'
_cod_database_code 2007244

loop_
_symmetry_equiv_pos_as_xyz
'x, y, z'
'-x+1/2, y+1/2, -z+1/2'
'-x, -y, -z'
'x-1/2, -y-1/2, z-1/2'

loop_
_atom_site_aniso_label
_atom_site_aniso_U_11
_atom_site_aniso_U_22
_atom_site_aniso_U_33
_atom_site_aniso_U_12
_atom_site_aniso_U_13
_atom_site_aniso_U_23
S1 .0270(3) .0421(4) .0272(3) -.0061(2) .0058(2) -.0070(2)
S2 .0280(3) .0460(4) .0278(3) -.0061(3) .0077(2) -.0022(3)
S3 .0427(4) .0436(4) .0285(3) -.0072(3) .0031(3) -.0074(3)
C1 .0243(10) .0262(11) .0266(11) -.0015(9) .0037(8) -.0025(9)
C2 .0273(11) .0304(12) .0279(11) -.0015(9) .0077(9) -.0018(9)
C3 .0344(12) .0297(12) .0241(11) -.0001(10) .0059(9) -.0023(9)
C4 .0346(12) .0376(13) .0249(11) -.0009(10) .0069(9) -.0015(10)
C5 .045(2) .080(2) .0329(14) -.007(2) .0181(12) -.0071(15)
C6 .0356(15) .098(3) .055(2) -.013(2) .0044(13) -.031(2)
C7 .0232(10) .0308(12) .0248(11) -.0045(9) .0057(8) -.0014(9)
C8 .0254(11) .0302(12) .0376(13) .0018(9) .0067(9) .0035(10)
C9 .0333(12) .0256(12) .0486(15) -.0041(10) .0086(11) -.0016(11)
C10 .0253(11) .0370(14) .0373(13) -.0065(10) .0057(9) -.0016(10)
C11 .0237(11) .0338(13) .0432(14) .0018(10) .0035(10) .0005(11)
C12 .0321(12) .0252(11) .0364(13) -.0008(10) .0059(10) -.0014(10)
C13 .0256(13) .065(2) .090(3) -.0095(14) -.0035(14) -.002(2)
O1 .0283(9) .0417(11) .082(2) -.0111(8) -.0015(9) -.0054(10)
Cl .0410(4) .0382(4) .0548(4) -.0021(3) .0118(3) -.0041(3)
O2 .075(2) .061(2) .0588(14) .0025(12) .0021(12) .0123(12)
O3 .084(2) .084(2) .073(2) .020(2) .0400(15) .0114(15)
O4 .0433(12) .069(2) .087(2) -.0065(11) .0032(12) -.0035(14)
O5 .068(2) .0512(15) .133(3) -.0140(12) .027(2) -.039(2)

loop_
_atom_site_label
_atom_site_fract_x
_atom_site_fract_y
_atom_site_fract_z
_atom_site_U_iso_or_equiv
_atom_site_thermal_displace_type
_atom_site_calc_flag
_atom_site_refinement_flags
_atom_site_occupancy
_atom_site_disorder_group
_atom_site_type_symbol
S1 .62632(5) .07142(6) .20038(4) .0323(2) Uani d . 1 . S
S2 .37454(6) .00311(7) .18830(4) .0338(2) Uani d . 1 . S
S3 .67477(6) .14482(7) .40932(4) .0393(2) Uani d . 1 . S
C1 .4611(2) -.0143(2) .0291(2) .0262(5) Uani d . 1 . C
C2 .4903(2) .0166(2) .1307(2) .0284(5) Uani d . 1 . C
C3 .5755(2) .0912(2) .3031(2) .0296(5) Uani d . 1 . C
C4 .4538(2) .0611(2) .2968(2) .0324(5) Uani d . 1 . C
C5 .3885(3) .0789(3) .3756(2) .0511(8) Uani d . 1 . C
H5A .4283(13) .0275(17) .4301(6) .077 Uiso calc R 1 . H
H5B .3031(6) .0531(18) .3531(6) .077 Uiso calc R 1 . H
H5C .3921(18) .1675(5) .3942(11) .077 Uiso calc R 1 . H
C6 .8135(3) .1794(4) .3716(2) .0641(10) Uani d . 1 . C
H6A .8443(13) .1021(6) .3494(17) .096 Uiso calc R 1 . H
H6B .8753(9) .2137(18) .4249(6) .096 Uiso calc R 1 . H
H6C .7953(6) .2410(18) .3202(13) .096 Uiso calc R 1 . H
C7 .3391(2) -.0805(2) -.0089(2) .0263(5) Uani d . 1 . C
C8 .3340(2) -.2139(2) -.0130(2) .0312(5) Uani d . 1 . C
H8 .4059(2) -.2618(2) .0100(2) .037 Uiso calc R 1 . H
C9 .2225(2) -.2747(2) -.0511(2) .0361(6) Uani d . 1 . C
H9 .2195(2) -.3637(2) -.0541(2) .043 Uiso calc R 1 . H
C10 .1145(2) -.2042(2) -.0851(2) .0336(5) Uani d . 1 . C
C11 .1177(2) -.0708(2) -.0804(2) .0344(5) Uani d . 1 . C
H11 .0454(2) -.0231(2) -.1026(2) .041 Uiso calc R 1 . H
C12 .2301(2) -.0106(2) -.0421(2) .0317(5) Uani d . 1 . C
H12 .2330(2) .0784(2) -.0384(2) .038 Uiso calc R 1 . H
C13 -.1048(3) -.2072(3) -.1531(3) .0634(10) Uani d . 1 . C
H13A -.1719(4) -.2676(3) -.1709(18) .095 Uiso calc R 1 . H
H13B -.1020(10) -.1552(18) -.2078(12) .095 Uiso calc R 1 . H
H13C -.1179(12) -.1535(18) -.1020(7) .095 Uiso calc R 1 . H
O1 .0098(2) -.2743(2) -.1212(2) .0533(6) Uani d . 1 . O
Cl .94548(6) .10232(7) .67378(5) .0447(2) Uani d . 1 . Cl
O2 .9014(2) .2061(2) .6082(2) .0675(7) Uani d . 1 . O
O3 .8842(3) .1096(3) .7503(2) .0770(8) Uani d . 1 . O
O4 1.0767(2) .1145(2) .7117(2) .0687(7) Uani d . 1 . O
O5 .9182(2) -.0174(2) .6263(2) .0837(9) Uani d . 1 . O

loop_
_atom_type_symbol
_atom_type_description
_atom_type_scat_dispersion_real
_atom_type_scat_dispersion_imag
_atom_type_scat_source
C C 0.0033 0.0016 'International Tables Vol C Tables 4.2.6.8 and 6.1.1.4'
H H 0.0000 0.0000 'International Tables Vol C Tables 4.2.6.8 and 6.1.1.4'
S S 0.1246 0.1234 'International Tables Vol C Tables 4.2.6.8 and 6.1.1.4'
Cl Cl 0.1484 0.1585 'International Tables Vol C Tables 4.2.6.8 and 6.1.1.4'
O O 0.0106 0.0060 'International Tables Vol C Tables 4.2.6.8 and 6.1.1.4'

loop_
_geom_angle_atom_site_label_1
_geom_angle_atom_site_label_2
_geom_angle_atom_site_label_3
_geom_angle_site_symmetry_1
_geom_angle
_geom_angle_publ_flag
C2 S1 C3 . 96.50(12) yes
C2 S2 C4 . 97.66(12) yes
C3 S3 C6 . 101.94(13) yes
C1 C1 C2 3_655 123.0(3) no
C1 C1 C7 3_655 121.8(2) no
C2 C1 C7 . 115.2(2) yes
C1 C2 S1 . 127.9(2) yes
C1 C2 S2 . 117.6(2) yes
S1 C2 S2 . 114.40(14) yes
C4 C3 S1 . 116.4(2) yes
C4 C3 S3 . 122.3(2) yes
S1 C3 S3 . 121.30(14) yes
C3 C4 C5 . 125.1(2) yes
C3 C4 S2 . 115.0(2) yes
C5 C4 S2 . 119.9(2) yes
C4 C5 H5A . 109.5 no
C4 C5 H5B . 109.47 no
H5A C5 H5B . 109.5 no
C4 C5 H5C . 109.5 no
H5A C5 H5C . 109.5 no
H5B C5 H5C . 109.5 no
S3 C6 H6A . 109.47 no
S3 C6 H6B . 109.47 no
H6A C6 H6B . 109.5 no
S3 C6 H6C . 109.47 no
H6A C6 H6C . 109.5 no
H6B C6 H6C . 109.5 no
C12 C7 C8 . 119.1(2) no
C12 C7 C1 . 120.9(2) no
C8 C7 C1 . 120.0(2) no
C9 C8 C7 . 120.0(2) no
C9 C8 H8 . 119.99 no
C7 C8 H8 . 119.99 no
C8 C9 C10 . 120.5(2) no
C8 C9 H9 . 119.75 no
C10 C9 H9 . 119.75 no
O1 C10 C9 . 115.4(2) no
O1 C10 C11 . 124.4(2) no
C9 C10 C11 . 120.2(2) no
C12 C11 C10 . 118.9(2) no
C12 C11 H11 . 120.57 no
C10 C11 H11 . 120.57 no
C11 C12 C7 . 121.3(2) no
C11 C12 H12 . 119.35 no
C7 C12 H12 . 119.35 no
O1 C13 H13A . 109.5 no
O1 C13 H13B . 109.5 no
H13A C13 H13B . 109.5 no
O1 C13 H13C . 109.5 no
H13A C13 H13C . 109.5 no
H13B C13 H13C . 109.5 no
C10 O1 C13 . 117.8(2) no
O5 Cl O4 . 109.7(2) no
O5 Cl O3 . 109.2(2) no
O4 Cl O3 . 109.7(2) no
O5 Cl O2 . 110.6(2) no
O4 Cl O2 . 109.3(2) no
O3 Cl O2 . 108.2(2) no

loop_
_geom_bond_atom_site_label_1
_geom_bond_atom_site_label_2
_geom_bond_site_symmetry_2
_geom_bond_distance
_geom_bond_publ_flag
S1 C2 . 1.689(2) yes
S1 C3 . 1.714(2) yes
S2 C2 . 1.695(2) yes
S2 C4 . 1.696(3) yes
S3 C3 . 1.735(2) yes
S3 C6 . 1.788(3) yes
C1 C1 3_655 1.371(4) no
C1 C2 . 1.447(3) yes
C1 C7 . 1.496(3) yes
C3 C4 . 1.366(3) yes
C4 C5 . 1.497(3) yes
C5 H5A . .96 no
C5 H5B . .96 no
C5 H5C . .96 no
C6 H6A . .96 no
C6 H6B . .96 no
C6 H6C . .96 no
C7 C12 . 1.391(3) no
C7 C8 . 1.393(3) no
C8 C9 . 1.377(3) no
C8 H8 . .93 no
C9 C10 . 1.387(3) no
C9 H9 . .93 no
C10 O1 . 1.362(3) no
C10 C11 . 1.393(4) no
C11 C12 . 1.382(3) no
C11 H11 . .93 no
C12 H12 . .93 no
C13 O1 . 1.423(4) no
C13 H13A . .96 no
C13 H13B . .96 no
C13 H13C . .96 no
Cl O5 . 1.419(2) no
Cl O4 . 1.427(2) no
Cl O3 . 1.428(3) no
Cl O2 . 1.437(2) no
